data_4508716
loop_
_publ_author_name
'Saha, Binoy K.'
'Nangia, Ashwini'
'Nicoud, Jean-Fran\,cois'

_publ_section_title
;
 Using Halogen&#x00B7;&#x00B7;&#x00B7;Halogen Interactions to Direct
 Noncentrosymmetric Crystal Packing in Dipolar Organic Molecules
;
_journal_issue 6
_journal_name_full 'Crystal Growth &amp; Design'
_journal_page_first 1278
_journal_paper_doi 10.1021/cg060117k
_journal_volume 6
_journal_year 2006
_chemical_formula_moiety 'C5 H5 N O2'
_chemical_formula_sum 'C5 H5 N O2'
_chemical_formula_weight 111.10
_chemical_name_common 3-hydroxypyridine-N-oxide
_chemical_name_systematic
; 
3-hydroxypyridine-N-oxide
;
_space_group_IT_number 2
_symmetry_cell_setting triclinic
_symmetry_space_group_name_Hall '-P 1'
_symmetry_space_group_name_H-M 'P -1'
_atom_sites_solution_hydrogens geom
_atom_sites_solution_primary direct
_atom_sites_solution_secondary difmap
_audit_creation_method SHELXL-97
_cell_angle_alpha 113.794(2)
_cell_angle_beta 99.650(2)
_cell_angle_gamma 106.930(2)
_cell_formula_units_Z 2
_cell_length_a 6.3536(8)
_cell_length_b 6.5014(8)
_cell_length_c 6.9499(8)
_cell_measurement_reflns_used 1429
_cell_measurement_temperature 298(2)
_cell_measurement_theta_max 26.02
_cell_measurement_theta_min 3.39
_cell_volume 237.59(5)
_computing_cell_refinement 'Bruker SMART'
_computing_data_collection 'Bruker SMART'
_computing_data_reduction 'Bruker SAINT'
_computing_molecular_graphics 'Bruker SHELXTL'
_computing_publication_material 'Bruker SHELXTL'
_computing_structure_refinement 'SHELXL-97 (Sheldrick, 1997)'
_computing_structure_solution 'SHELXS-97 (Sheldrick, 1990)'
_diffrn_ambient_temperature 298(2)
_diffrn_measured_fraction_theta_full 0.998
_diffrn_measured_fraction_theta_max 0.998
_diffrn_measurement_device_type 'CCD area detector'
_diffrn_measurement_method 'phi and omega scans'
_diffrn_radiation_monochromator graphite
_diffrn_radiation_source 'fine-focus sealed tube'
_diffrn_radiation_type MoK\a
_diffrn_radiation_wavelength 0.71073
_diffrn_reflns_av_R_equivalents 0.0143
_diffrn_reflns_av_sigmaI/netI 0.0182
_diffrn_reflns_limit_h_max 7
_diffrn_reflns_limit_h_min -7
_diffrn_reflns_limit_k_max 8
_diffrn_reflns_limit_k_min -7
_diffrn_reflns_limit_l_max 5
_diffrn_reflns_limit_l_min -8
_diffrn_reflns_number 1737
_diffrn_reflns_theta_full 26.02
_diffrn_reflns_theta_max 26.02
_diffrn_reflns_theta_min 3.39
_exptl_absorpt_coefficient_mu 0.122
_exptl_absorpt_correction_T_max 0.9939
_exptl_absorpt_correction_T_min 0.9783
_exptl_absorpt_correction_type multi-scan
_exptl_absorpt_process_details 'SADABS - Bruker Nonius area detector scaling and absorption correction - V2.10'
_exptl_crystal_colour colourless
_exptl_crystal_density_diffrn 1.553
_exptl_crystal_density_method 'not measured'
_exptl_crystal_description niddle
_exptl_crystal_F_000 116
_exptl_crystal_size_max 0.18
_exptl_crystal_size_mid 0.08
_exptl_crystal_size_min 0.05
_refine_diff_density_max 0.176
_refine_diff_density_min -0.233
_refine_diff_density_rms 0.074
_refine_ls_extinction_coef 0.17(3)
_refine_ls_extinction_expression Fc^*^=kFc[1+0.001xFc^2^\l^3^/sin(2\q)]^-1/4^
_refine_ls_extinction_method SHELXL
_refine_ls_goodness_of_fit_ref 1.115
_refine_ls_hydrogen_treatment mixed
_refine_ls_matrix_type full
_refine_ls_number_parameters 92
_refine_ls_number_reflns 941
_refine_ls_number_restraints 0
_refine_ls_restrained_S_all 1.115
_refine_ls_R_factor_all 0.0416
_refine_ls_R_factor_gt 0.0398
_refine_ls_shift/su_max 0.000
_refine_ls_shift/su_mean 0.000
_refine_ls_structure_factor_coef Fsqd
_refine_ls_weighting_details 'calc w=1/[\s^2^(Fo^2^)+(0.0596P)^2^+0.0590P] where P=(Fo^2^+2Fc^2^)/3'
_refine_ls_weighting_scheme calc
_refine_ls_wR_factor_gt 0.1037
_refine_ls_wR_factor_ref 0.1055
_reflns_number_gt 889
_reflns_number_total 941
_reflns_threshold_expression >2sigma(I)
_cod_data_source_file cg060117ksup7.cif
_cod_data_source_block an392_m
_cod_original_sg_symbol_H-M P-1
_cod_database_code 4508716

loop_
_symmetry_equiv_pos_as_xyz
'x, y, z'
'-x, -y, -z'

loop_
_atom_site_label
_atom_site_type_symbol
_atom_site_fract_x
_atom_site_fract_y
_atom_site_fract_z
_atom_site_U_iso_or_equiv
_atom_site_adp_type
_atom_site_occupancy
_atom_site_symmetry_multiplicity
_atom_site_calc_flag
_atom_site_refinement_flags
_atom_site_disorder_assembly
_atom_site_disorder_group
O1 O -0.28571(17) 0.54182(17) 0.57176(16) 0.0316(3) Uani 1 1 d . . .
H1 H -0.437(6) 0.534(7) 0.513(7) 0.037(9) Uiso 0.50 1 d P . .
N1B N -0.1469(4) 0.7794(4) 0.6634(4) 0.020(4) Uani 0.499(15) 1 d P A 1
C2B C 0.2328(5) 1.0897(4) 0.8564(5) 0.021(4) Uani 0.499(15) 1 d P A 1
C5 C -0.2335(2) 0.9486(2) 0.6569(2) 0.0240(3) Uani 1 1 d . . .
H5 H -0.3916 0.9011 0.5910 0.029 Uiso 1 1 calc R A 1
C1 C 0.08315(16) 0.84862(17) 0.76051(14) 0.0205(3) Uani 1 1 d . . .
H1A H 0.1398 0.7323 0.7622 0.025 Uiso 1 1 calc R A 1
N1A N 0.23194(16) 1.08872(17) 0.85555(14) 0.025(4) Uani 0.501(15) 1 d PR A 2
C2A C -0.14797(16) 0.77876(17) 0.66221(14) 0.026(6) Uani 0.501(15) 1 d PR A 2
C3 C 0.15291(16) 1.26261(17) 0.85131(14) 0.0222(3) Uani 1 1 d R . .
H3 H 0.2549 1.4258 0.9155 0.027 Uiso 1 1 d R . .
O2 O 0.45889(16) 1.15843(19) 0.9546(2) 0.0373(4) Uani 1 1 d . . .
H2 H 0.475(7) 1.049(7) 0.981(7) 0.040(10) Uiso 0.50 1 d P . .
C4 C -0.0808(2) 1.1902(2) 0.75014(19) 0.0223(3) Uani 1 1 d . A .
H4 H -0.1366 1.3056 0.7445 0.027 Uiso 1 1 calc R . .

loop_
_atom_site_aniso_label
_atom_site_aniso_U_11
_atom_site_aniso_U_22
_atom_site_aniso_U_33
_atom_site_aniso_U_23
_atom_site_aniso_U_13
_atom_site_aniso_U_12
O1 0.0266(6) 0.0168(5) 0.0367(6) 0.0061(4) -0.0053(4) 0.0078(4)
N1B 0.031(6) 0.020(6) 0.022(5) 0.014(4) 0.016(4) 0.019(4)
C2B 0.022(6) 0.009(4) 0.029(7) 0.009(3) 0.012(4) -0.002(3)
C5 0.0261(7) 0.0241(7) 0.0196(6) 0.0092(5) 0.0021(5) 0.0117(6)
C1 0.0244(7) 0.0206(8) 0.0235(6) 0.0127(6) 0.0110(5) 0.0131(6)
N1A 0.023(5) 0.044(6) 0.032(6) 0.026(4) 0.017(4) 0.027(4)
C2A 0.026(7) 0.018(7) 0.013(6) -0.001(4) -0.009(4) 0.002(4)
C3 0.0248(7) 0.0200(6) 0.0268(6) 0.0139(5) 0.0117(5) 0.0099(5)
O2 0.0179(5) 0.0310(6) 0.0753(8) 0.0343(6) 0.0169(5) 0.0122(4)
C4 0.0288(7) 0.0229(7) 0.0220(6) 0.0126(5) 0.0096(5) 0.0158(5)

loop_
_atom_type_symbol
_atom_type_description
_atom_type_scat_dispersion_real
_atom_type_scat_dispersion_imag
_atom_type_scat_source
C C 0.0033 0.0016 'International Tables Vol C Tables 4.2.6.8 and 6.1.1.4'
H H 0.0000 0.0000 'International Tables Vol C Tables 4.2.6.8 and 6.1.1.4'
N N 0.0061 0.0033 'International Tables Vol C Tables 4.2.6.8 and 6.1.1.4'
O O 0.0106 0.0060 'International Tables Vol C Tables 4.2.6.8 and 6.1.1.4'

loop_
_geom_angle_atom_site_label_1
_geom_angle_atom_site_label_2
_geom_angle_atom_site_label_3
_geom_angle
C2A O1 N1B 0.31(12)
C2A O1 H1 104(2)
N1B O1 H1 104(2)
O1 N1B C1 117.90(17)
O1 N1B C5 121.4(2)
C1 N1B C5 120.7(2)
O2 C2B C1 120.2(2)
O2 C2B C3 119.16(19)
C1 C2B C3 120.6(2)
C2A C5 N1B 0.32(13)
C2A C5 C4 118.92(11)
N1B C5 C4 118.66(16)
C2A C5 H5 120.4
N1B C5 H5 120.7
C4 C5 H5 120.7
N1B C1 C2A 0.20(12)
N1B C1 N1A 120.09(11)
C2A C1 N1A 120.1
N1B C1 C2B 120.2(2)
C2A C1 C2B 120.24(15)
N1A C1 C2B 0.15(16)
N1B C1 H1A 119.9
C2A C1 H1A 119.9
N1A C1 H1A 120.0
C2B C1 H1A 119.9
O2 N1A C1 120.27(6)
O2 N1A C3 118.74(5)
C1 N1A C3 121.0
O1 C2A C1 117.69(5)
O1 C2A C5 121.88(9)
C1 C2A C5 120.43(6)
C2B C3 N1A 0.28(15)
C2B C3 C4 118.78(15)
N1A C3 C4 118.52(6)
C2B C3 H3 120.5
N1A C3 H3 120.7
C4 C3 H3 120.7
C2B O2 N1A 0.19(15)
C2B O2 H2 108(3)
N1A O2 H2 108(3)
C3 C4 C5 120.99(11)
C3 C4 H4 119.5
C5 C4 H4 119.5

loop_
_geom_bond_atom_site_label_1
_geom_bond_atom_site_label_2
_geom_bond_distance
O1 C2A 1.3353(13)
O1 N1B 1.339(3)
O1 H1 0.96(4)
N1B C1 1.355(3)
N1B C5 1.378(2)
C2B O2 1.334(3)
C2B C1 1.372(3)
C2B C3 1.372(3)
C5 C2A 1.3754(15)
C5 C4 1.3817(18)
C5 H5 0.9300
C1 C2A 1.3617
C1 N1A 1.3660
C1 H1A 0.9300
N1A O2 1.3391(13)
N1A C3 1.3724
C3 C4 1.3771(16)
C3 H3 0.9300
O2 H2 0.83(3)
C4 H4 0.9300
